data_4109706
loop_
_publ_author_name
'Alex S. Ionkin'
'William J. Marshall'
'Brian M. Fish'
'Matthew F. Schiffhauer'
'Fredric Davidson'

_publ_section_title
;
 A Stabilized \b-Oxaphosphoniumbetaine: An Elusive Zwitterion
;
_journal_name_full 'Journal of the American Chemical Society'
_journal_page_first 9210
_journal_page_last 9215
_journal_paper_doi 10.1021/ja071644a
_journal_volume 129
_journal_year 2007
_chemical_formula_sum 'C14 H27 F6 O2 P'
_chemical_formula_weight 372.33
_chemical_name_systematic
;
 ?
;
_space_group_IT_number 14
_symmetry_cell_setting monoclinic
_symmetry_space_group_name_Hall '-P 2ybc'
_symmetry_space_group_name_H-M 'P 1 21/c 1'
_atom_sites_solution_hydrogens geom
_atom_sites_solution_primary direct
_atom_sites_solution_secondary difmap
_audit_creation_method SHELXL-97
_cell_angle_alpha 90.00
_cell_angle_beta 114.995(5)
_cell_angle_gamma 90.00
_cell_formula_units_Z 4
_cell_length_a 8.693(2)
_cell_length_b 23.126(6)
_cell_length_c 9.831(3)
_cell_measurement_temperature 293(2)
_cell_volume 1791.3(8)
_computing_cell_refinement 'Bruker XSCANS'
_computing_data_collection 'Bruker XSCANS'
_computing_data_reduction 'Bruker SHELXTL'
_computing_molecular_graphics 'Bruker SHELXTL'
_computing_publication_material 'Bruker SHELXTL'
_computing_structure_refinement 'SHELXL-97 (Sheldrick, 1997)'
_computing_structure_solution 'SHELXS-97 (Sheldrick, 1990)'
_diffrn_ambient_temperature 293(2)
_diffrn_measured_fraction_theta_full 0.996
_diffrn_measured_fraction_theta_max 0.996
_diffrn_measurement_device_type 'Bruker P4'
_diffrn_measurement_method '\w scans'
_diffrn_radiation_monochromator graphite
_diffrn_radiation_source 'fine-focus sealed tube'
_diffrn_radiation_type MoK\a
_diffrn_radiation_wavelength 0.71073
_diffrn_reflns_av_R_equivalents 0.0607
_diffrn_reflns_av_sigmaI/netI 0.0394
_diffrn_reflns_limit_h_max 11
_diffrn_reflns_limit_h_min -11
_diffrn_reflns_limit_k_max 29
_diffrn_reflns_limit_k_min -29
_diffrn_reflns_limit_l_max 12
_diffrn_reflns_limit_l_min -12
_diffrn_reflns_number 33040
_diffrn_reflns_theta_full 27.23
_diffrn_reflns_theta_max 27.23
_diffrn_reflns_theta_min 1.76
_exptl_absorpt_coefficient_mu 0.215
_exptl_absorpt_correction_type none
_exptl_crystal_colour colourless
_exptl_crystal_density_diffrn 1.381
_exptl_crystal_description ireg.plate
_exptl_crystal_F_000 784
_exptl_crystal_size_max 0.35
_exptl_crystal_size_mid 0.28
_exptl_crystal_size_min 0.03
_refine_diff_density_max 0.385
_refine_diff_density_min -0.247
_refine_diff_density_rms 0.052
_refine_ls_extinction_method none
_refine_ls_goodness_of_fit_ref 1.035
_refine_ls_hydrogen_treatment riding
_refine_ls_matrix_type full
_refine_ls_number_parameters 229
_refine_ls_number_reflns 3986
_refine_ls_number_restraints 0
_refine_ls_restrained_S_all 1.035
_refine_ls_R_factor_all 0.0663
_refine_ls_R_factor_gt 0.0403
_refine_ls_shift/su_max 0.001
_refine_ls_shift/su_mean 0.000
_refine_ls_structure_factor_coef Fsqd
_refine_ls_weighting_details 'calc w=1/[\s^2^(Fo^2^)+(0.0461P)^2^+0.6870P] where P=(Fo^2^+2Fc^2^)/3'
_refine_ls_weighting_scheme calc
_refine_ls_wR_factor_gt 0.0945
_refine_ls_wR_factor_ref 0.1063
_reflns_number_gt 2848
_reflns_number_total 3986
_reflns_threshold_expression >2sigma(I)
_cod_data_source_file ja071644asi20070412_015510_5.cif
_cod_data_source_block 07006
_cod_original_cell_volume 1791.2(8)
_cod_database_code 4109706

loop_
_symmetry_equiv_pos_as_xyz
'x, y, z'
'-x, y+1/2, -z+1/2'
'-x, -y, -z'
'x, -y-1/2, z-1/2'

loop_
_atom_site_label
_atom_site_type_symbol
_atom_site_fract_x
_atom_site_fract_y
_atom_site_fract_z
_atom_site_U_iso_or_equiv
_atom_site_adp_type
_atom_site_occupancy
_atom_site_symmetry_multiplicity
_atom_site_calc_flag
_atom_site_refinement_flags
P1 P 1.31397(6) 0.10789(2) 0.80251(5) 0.02122(13) Uani 1 1 d .
O1 O 1.65063(16) 0.10075(5) 1.09474(14) 0.0286(3) Uani 1 1 d .
F1 F 1.80543(16) 0.18772(6) 1.00417(15) 0.0475(4) Uani 1 1 d .
C1 C 1.3028(2) 0.05000(8) 0.9188(2) 0.0273(4) Uani 1 1 d .
H1B H 1.2465 0.0632 0.9786 0.041 Uiso 1 1 calc R
H1C H 1.4155 0.0374 0.9833 0.041 Uiso 1 1 calc R
H1D H 1.2404 0.0184 0.8568 0.041 Uiso 1 1 calc R
C2 C 1.4476(3) 0.16736(8) 0.9105(2) 0.0249(4) Uani 1 1 d .
F2 F 1.67993(16) 0.25421(5) 1.07092(14) 0.0446(3) Uani 1 1 d .
F3 F 1.85724(15) 0.19753(5) 1.23606(14) 0.0465(4) Uani 1 1 d .
C3 C 1.5896(2) 0.15439(8) 1.07328(19) 0.0239(4) Uani 1 1 d .
F4 F 1.46267(19) 0.22393(6) 1.18309(16) 0.0543(4) Uani 1 1 d .
C4 C 1.7330(3) 0.19890(9) 1.0973(2) 0.0321(5) Uani 1 1 d .
F5 F 1.62581(17) 0.15910(7) 1.32896(13) 0.0523(4) Uani 1 1 d .
C5 C 1.5159(3) 0.16901(9) 1.1879(2) 0.0326(5) Uani 1 1 d .
F6 F 1.37929(17) 0.13627(6) 1.16370(14) 0.0483(4) Uani 1 1 d .
C6 C 1.4049(2) 0.07780(9) 0.6769(2) 0.0280(4) Uani 1 1 d .
C7 C 1.3824(4) 0.11899(11) 0.5485(3) 0.0500(6) Uani 1 1 d .
H7A H 1.4397 0.1036 0.4917 0.075 Uiso 1 1 calc R
H7B H 1.4296 0.1560 0.5887 0.075 Uiso 1 1 calc R
H7C H 1.2637 0.1232 0.4844 0.075 Uiso 1 1 calc R
C8 C 1.5946(3) 0.06679(11) 0.7712(2) 0.0445(6) Uani 1 1 d .
H8A H 1.6418 0.0479 0.7106 0.067 Uiso 1 1 calc R
H8B H 1.6091 0.0426 0.8551 0.067 Uiso 1 1 calc R
H8C H 1.6516 0.1030 0.8068 0.067 Uiso 1 1 calc R
C9 C 1.3197(3) 0.01992(11) 0.6106(3) 0.0516(7) Uani 1 1 d .
H9A H 1.3685 0.0045 0.5470 0.077 Uiso 1 1 calc R
H9B H 1.2003 0.0259 0.5528 0.077 Uiso 1 1 calc R
H9C H 1.3371 -0.0068 0.6905 0.077 Uiso 1 1 calc R
C10 C 1.0967(2) 0.13839(8) 0.7058(2) 0.0262(4) Uani 1 1 d .
C11 C 1.0375(3) 0.15587(11) 0.8267(2) 0.0401(5) Uani 1 1 d .
H11A H 0.9280 0.1739 0.7800 0.060 Uiso 1 1 calc R
H11B H 1.1174 0.1825 0.8953 0.060 Uiso 1 1 calc R
H11C H 1.0300 0.1221 0.8803 0.060 Uiso 1 1 calc R
C12 C 0.9739(3) 0.09284(10) 0.6038(2) 0.0404(5) Uani 1 1 d .
H12A H 0.8594 0.1066 0.5696 0.061 Uiso 1 1 calc R
H12B H 0.9864 0.0576 0.6589 0.061 Uiso 1 1 calc R
H12C H 0.9989 0.0858 0.5190 0.061 Uiso 1 1 calc R
C13 C 1.0927(3) 0.19272(10) 0.6136(3) 0.0429(6) Uani 1 1 d .
H13A H 0.9792 0.2078 0.5681 0.064 Uiso 1 1 calc R
H13B H 1.1287 0.1828 0.5368 0.064 Uiso 1 1 calc R
H13C H 1.1676 0.2214 0.6785 0.064 Uiso 1 1 calc R
O21 O 0.95400(19) 0.06033(7) 1.26121(16) 0.0357(4) Uani 1 1 d .
H21 H 0.852(4) 0.0788(13) 1.209(3) 0.073(9) Uiso 1 1 d .
C22 C 1.0409(3) 0.06276(11) 1.1695(3) 0.0451(6) Uani 1 1 d .
H22" H 1.0715 0.1021 1.1616 0.068 Uiso 1 1 calc R
H22' H 0.9690 0.0483 1.0714 0.068 Uiso 1 1 calc R
H22 H 1.1416 0.0395 1.2125 0.068 Uiso 1 1 calc R
H2 H 1.370(3) 0.1978(9) 0.913(2) 0.037(6) Uiso 1 1 d .
H2' H 1.501(3) 0.1805(8) 0.851(2) 0.028(5) Uiso 1 1 d .

loop_
_atom_site_aniso_label
_atom_site_aniso_U_11
_atom_site_aniso_U_22
_atom_site_aniso_U_33
_atom_site_aniso_U_23
_atom_site_aniso_U_13
_atom_site_aniso_U_12
P1 0.0219(2) 0.0213(2) 0.0190(2) -0.00011(18) 0.00719(18) -0.00021(19)
O1 0.0270(7) 0.0236(7) 0.0295(7) -0.0002(5) 0.0064(6) 0.0007(5)
F1 0.0438(8) 0.0543(9) 0.0527(8) -0.0133(6) 0.0283(7) -0.0196(6)
C1 0.0285(10) 0.0232(10) 0.0285(10) 0.0002(8) 0.0105(8) -0.0025(8)
C2 0.0287(10) 0.0224(10) 0.0215(9) 0.0008(7) 0.0085(8) -0.0013(8)
F2 0.0450(8) 0.0255(7) 0.0529(8) 0.0008(6) 0.0106(6) -0.0074(5)
F3 0.0364(7) 0.0470(8) 0.0371(7) -0.0011(6) -0.0029(6) -0.0136(6)
C3 0.0249(9) 0.0224(10) 0.0207(9) -0.0005(7) 0.0060(7) -0.0009(8)
F4 0.0737(10) 0.0421(8) 0.0588(9) -0.0074(7) 0.0393(8) 0.0131(7)
C4 0.0322(11) 0.0267(11) 0.0321(11) -0.0028(8) 0.0083(9) -0.0022(9)
F5 0.0526(8) 0.0783(10) 0.0203(6) -0.0035(6) 0.0099(6) 0.0030(7)
C5 0.0350(11) 0.0341(12) 0.0258(10) -0.0045(8) 0.0102(9) -0.0030(9)
F6 0.0478(8) 0.0647(10) 0.0421(7) -0.0113(6) 0.0284(6) -0.0164(7)
C6 0.0279(10) 0.0320(11) 0.0253(9) -0.0050(8) 0.0125(8) -0.0007(8)
C7 0.0682(17) 0.0544(16) 0.0399(13) 0.0048(11) 0.0350(13) 0.0073(13)
C8 0.0325(11) 0.0659(17) 0.0375(12) -0.0079(11) 0.0173(10) 0.0088(11)
C9 0.0521(15) 0.0477(15) 0.0650(16) -0.0306(13) 0.0345(13) -0.0106(12)
C10 0.0215(9) 0.0327(11) 0.0217(9) 0.0017(8) 0.0067(7) 0.0034(8)
C11 0.0324(11) 0.0549(15) 0.0317(11) 0.0017(10) 0.0124(9) 0.0133(10)
C12 0.0245(10) 0.0501(14) 0.0374(12) -0.0061(10) 0.0041(9) -0.0018(9)
C13 0.0361(12) 0.0456(14) 0.0424(13) 0.0173(10) 0.0121(10) 0.0099(10)
O21 0.0333(8) 0.0420(9) 0.0306(8) 0.0047(6) 0.0124(6) 0.0038(7)
C22 0.0394(13) 0.0594(16) 0.0397(12) 0.0034(11) 0.0198(10) 0.0038(11)

loop_
_atom_type_symbol
_atom_type_description
_atom_type_scat_dispersion_real
_atom_type_scat_dispersion_imag
_atom_type_scat_source
C C 0.0033 0.0016 'International Tables Vol C Tables 4.2.6.8 and 6.1.1.4'
H H 0.0000 0.0000 'International Tables Vol C Tables 4.2.6.8 and 6.1.1.4'
F F 0.0171 0.0103 'International Tables Vol C Tables 4.2.6.8 and 6.1.1.4'
O O 0.0106 0.0060 'International Tables Vol C Tables 4.2.6.8 and 6.1.1.4'
P P 0.1023 0.0942 'International Tables Vol C Tables 4.2.6.8 and 6.1.1.4'

loop_
_geom_angle_atom_site_label_1
_geom_angle_atom_site_label_2
_geom_angle_atom_site_label_3
_geom_angle
C1 P1 C2 112.68(9)
C1 P1 C10 107.05(9)
C2 P1 C10 105.76(9)
C1 P1 C6 107.29(9)
C2 P1 C6 108.88(10)
C10 P1 C6 115.31(9)
C3 C2 P1 118.58(13)
O1 C3 C5 110.34(15)
O1 C3 C4 110.63(16)
C5 C3 C4 107.22(15)
O1 C3 C2 115.17(15)
C5 C3 C2 107.98(16)
C4 C3 C2 105.09(15)
F3 C4 F1 106.47(17)
F3 C4 F2 106.41(16)
F1 C4 F2 105.89(17)
F3 C4 C3 112.93(17)
F1 C4 C3 110.30(16)
F2 C4 C3 114.30(16)
F5 C5 F6 106.25(17)
F5 C5 F4 106.51(16)
F6 C5 F4 105.13(17)
F5 C5 C3 112.63(17)
F6 C5 C3 110.75(16)
F4 C5 C3 114.93(17)
C7 C6 C8 109.44(19)
C7 C6 C9 108.82(19)
C8 C6 C9 108.32(19)
C7 C6 P1 111.94(15)
C8 C6 P1 108.12(13)
C9 C6 P1 110.13(14)
C12 C10 C11 108.57(17)
C12 C10 C13 109.83(17)
C11 C10 C13 107.99(18)
C12 C10 P1 110.52(14)
C11 C10 P1 107.72(12)
C13 C10 P1 112.09(14)

loop_
_geom_bond_atom_site_label_1
_geom_bond_atom_site_label_2
_geom_bond_distance
P1 C1 1.7897(19)
P1 C2 1.8236(19)
P1 C10 1.8578(19)
P1 C6 1.860(2)
O1 C3 1.331(2)
F1 C4 1.337(2)
C2 C3 1.583(2)
F2 C4 1.347(2)
F3 C4 1.335(2)
C3 C5 1.551(3)
C3 C4 1.556(3)
F4 C5 1.346(2)
F5 C5 1.330(2)
C5 F6 1.342(2)
C6 C7 1.526(3)
C6 C8 1.533(3)
C6 C9 1.535(3)
C10 C12 1.533(3)
C10 C11 1.536(3)
C10 C13 1.541(3)
O21 C22 1.401(3)

loop_
_geom_torsion_atom_site_label_1
_geom_torsion_atom_site_label_2
_geom_torsion_atom_site_label_3
_geom_torsion_atom_site_label_4
_geom_torsion
C1 P1 C2 C3 23.57(19)
C10 P1 C2 C3 140.19(15)
C6 P1 C2 C3 -95.34(17)
P1 C2 C3 O1 28.1(2)
P1 C2 C3 C5 -95.67(18)
P1 C2 C3 C4 150.14(15)
O1 C3 C4 F3 -61.0(2)
C5 C3 C4 F3 59.3(2)
C2 C3 C4 F3 174.07(16)
O1 C3 C4 F1 58.0(2)
C5 C3 C4 F1 178.34(15)
C2 C3 C4 F1 -66.9(2)
O1 C3 C4 F2 177.13(16)
C5 C3 C4 F2 -62.5(2)
C2 C3 C4 F2 52.2(2)
O1 C3 C5 F5 52.9(2)
C4 C3 C5 F5 -67.7(2)
C2 C3 C5 F5 179.54(16)
O1 C3 C5 F6 -66.0(2)
C4 C3 C5 F6 173.50(16)
C2 C3 C5 F6 60.7(2)
O1 C3 C5 F4 175.10(15)
C4 C3 C5 F4 54.5(2)
C2 C3 C5 F4 -58.2(2)
C1 P1 C6 C7 166.57(15)
C2 P1 C6 C7 -71.21(17)
C10 P1 C6 C7 47.43(18)
C1 P1 C6 C8 -72.82(17)
C2 P1 C6 C8 49.41(17)
C10 P1 C6 C8 168.04(15)
C1 P1 C6 C9 45.36(17)
C2 P1 C6 C9 167.58(15)
C10 P1 C6 C9 -73.78(18)
C1 P1 C10 C12 -62.76(16)
C2 P1 C10 C12 176.86(15)
C6 P1 C10 C12 56.51(17)
C1 P1 C10 C11 55.70(16)
C2 P1 C10 C11 -64.67(16)
C6 P1 C10 C11 174.97(14)
C1 P1 C10 C13 174.36(15)
C2 P1 C10 C13 53.99(16)
C6 P1 C10 C13 -66.37(17)
